data_4134325
loop_
_publ_author_name
'Wang, Guocang'
'Walley, Jacob E.'
'Dickie, Diane A.'
'Pan, Sudip'
'Frenking, Gernot'
'Gilliard, Jr, Robert J'

_publ_section_title
;
 A Stable, Crystalline Beryllium Radical Cation.
;
_journal_name_full 'Journal of the American Chemical Society'
_journal_paper_doi 10.1021/jacs.9b13777
_journal_year 2020
_chemical_formula_sum 'C76 H82 B Be F24.04 N2'
_chemical_formula_weight 1499.96
_chemical_name_common Be(I)BARF
_space_group_crystal_system monoclinic
_space_group_IT_number 14
_space_group_name_Hall '-P 2yn'
_space_group_name_H-M_alt 'P 1 21/n 1'
_atom_sites_solution_hydrogens geom
_atom_sites_solution_primary dual
_cell_angle_alpha 90
_cell_angle_beta 99.5400(10)
_cell_angle_gamma 90
_cell_formula_units_Z 4
_cell_length_a 20.6387(7)
_cell_length_b 15.7843(5)
_cell_length_c 22.7926(8)
_cell_measurement_reflns_used 9988
_cell_measurement_temperature 100.(2)
_cell_measurement_theta_max 27.1122
_cell_measurement_theta_min 2.3812
_cell_volume 7322.4(4)
_computing_cell_refinement 'SAINT V8.38A (Bruker AXS Inc., 2017)'
_computing_data_collection 'Bruker Instrument Service v2017.5.0.0'
_computing_data_reduction 'SAINT V8.38A (Bruker AXS Inc., 2017)'
_computing_structure_refinement 'SHELXL-2018/3 (Sheldrick, 2018)'
_computing_structure_solution 'SHELXT 2014/5 (Sheldrick, 2014)'
_diffrn_ambient_temperature 100.(2)
_diffrn_detector_area_resol_mean 8.3333
_diffrn_measured_fraction_theta_full 0.998
_diffrn_measured_fraction_theta_max 0.998
_diffrn_measurement_device_type 'Bruker Kappa APEXII Duo'
_diffrn_measurement_method '\f and \w scans'
_diffrn_radiation_monochromator graphite
_diffrn_radiation_type 'Mo K\a'
_diffrn_radiation_wavelength 0.71073
_diffrn_reflns_av_R_equivalents 0.0562
_diffrn_reflns_av_unetI/netI 0.0566
_diffrn_reflns_limit_h_max 27
_diffrn_reflns_limit_h_min -27
_diffrn_reflns_limit_k_max 21
_diffrn_reflns_limit_k_min -18
_diffrn_reflns_limit_l_max 30
_diffrn_reflns_limit_l_min -30
_diffrn_reflns_number 87889
_diffrn_reflns_theta_full 28.31
_diffrn_reflns_theta_max 28.31
_diffrn_reflns_theta_min 1.58
_diffrn_source 'fine-focus sealed tube'
_exptl_absorpt_coefficient_mu 0.121
_exptl_absorpt_correction_T_max 0.98
_exptl_absorpt_correction_T_min 0.93
_exptl_absorpt_correction_type multi-scan
_exptl_absorpt_process_details
;
SADABS-2016/2 - Bruker AXS area detector scaling and absorption correction
;
_exptl_crystal_colour green
_exptl_crystal_density_diffrn 1.361
_exptl_crystal_density_method 'not measured'
_exptl_crystal_description block
_exptl_crystal_F_000 3109
_exptl_crystal_size_max 0.366
_exptl_crystal_size_mid 0.270
_exptl_crystal_size_min 0.194
_refine_diff_density_max 0.865
_refine_diff_density_min -0.580
_refine_ls_extinction_method none
_refine_ls_goodness_of_fit_ref 1.018
_refine_ls_hydrogen_treatment constr
_refine_ls_matrix_type full
_refine_ls_number_parameters 1025
_refine_ls_number_reflns 18176
_refine_ls_number_restraints 649
_refine_ls_restrained_S_all 1.304
_refine_ls_R_factor_all 0.1109
_refine_ls_R_factor_gt 0.0637
_refine_ls_shift/su_max 0.001
_refine_ls_shift/su_mean 0.000
_refine_ls_structure_factor_coef Fsqd
_refine_ls_weighting_details 'w=1/[\s^2^(Fo^2^)+(0.0545P)^2^+9.3304P] where P=(Fo^2^+2Fc^2^)/3'
_refine_ls_weighting_scheme calc
_refine_ls_wR_factor_gt 0.1361
_refine_ls_wR_factor_ref 0.1596
_reflns_number_gt 11657
_reflns_number_total 18176
_reflns_threshold_expression 'I > 2\s(I)'
_cod_data_source_file ja9b13777_si_002.cif
_cod_data_source_block 3
_cod_depositor_comments
;
The following automatic conversions were performed:

data item '_exptl_absorpt_correction_type' value 'Multi-Scan' was
changed to 'multi-scan' in accordance with the
/home/data/users/saulius/crontab/automatic-downloads/rss-feeds/ACS/lib/dictionaries/cif_core.dic
dictionary named 'cif_core.dic' version 2.4.2 last updated on
2011-04-26.

Automatic conversion script
Id: cif_fix_values 7556 2019-12-06 15:28:31Z antanas 
;
_cod_original_sg_symbol_H-M 'P 21/n'
_cod_database_code 4134325

loop_
_space_group_symop_operation_xyz
'x, y, z'
'-x+1/2, y+1/2, -z+1/2'
'-x, -y, -z'
'x-1/2, -y-1/2, z-1/2'

loop_
_atom_site_type_symbol
_atom_site_label
_atom_site_fract_x
_atom_site_fract_y
_atom_site_fract_z
_atom_site_U_iso_or_equiv
_atom_site_adp_type
_atom_site_calc_flag
_atom_site_refinement_flags_adp
_atom_site_refinement_flags_occupancy
_atom_site_refinement_flags_posn
_atom_site_occupancy
_atom_site_disorder_assembly
_atom_site_disorder_group
F F4 0.63113(7) 0.30204(9) 0.53498(6) 0.0295(3) Uani d . . . 1.0 . .
F F5 0.53351(7) 0.30338(9) 0.48654(7) 0.0313(3) Uani d . . . 1.0 . .
F F6 0.61598(8) 0.31763(9) 0.44012(6) 0.0316(4) Uani d . . . 1.0 . .
F F7 0.82424(8) 0.42993(15) 0.37594(9) 0.0601(6) Uani d . . . 1.0 . .
F F8 0.73706(10) 0.35618(11) 0.35441(9) 0.0550(5) Uani d . . . 1.0 . .
F F9 0.79207(13) 0.39077(17) 0.28576(9) 0.0918(10) Uani d . . . 1.0 . .
F F16 0.36726(10) 0.72616(12) 0.25378(9) 0.0636(6) Uani d . . . 1.0 . .
F F17 0.37033(12) 0.61242(14) 0.30212(9) 0.0753(8) Uani d . . . 1.0 . .
F F18 0.43507(10) 0.62934(19) 0.24191(10) 0.0860(9) Uani d . . . 1.0 . .
F F19 0.86149(7) 0.67260(10) 0.58855(7) 0.0328(4) Uani d . . . 1.0 . .
F F20 0.78007(7) 0.70806(11) 0.62995(6) 0.0360(4) Uani d . . . 1.0 . .
F F21 0.85249(8) 0.80111(10) 0.61606(7) 0.0382(4) Uani d . . . 1.0 . .
N N1 0.49845(9) 0.87504(12) 0.73477(8) 0.0168(4) Uani d . . . 1.0 . .
N N2 0.62687(9) 0.74235(12) 0.93781(8) 0.0161(4) Uani d . . . 1.0 . .
C C1 0.49894(10) 0.81899(14) 0.77826(9) 0.0159(4) Uani d . . . 1.0 . .
C C2 0.44428(11) 0.75405(15) 0.76088(10) 0.0190(5) Uani d . . . 1.0 . .
C C3 0.41207(13) 0.78065(18) 0.69732(11) 0.0294(6) Uani d . . . 1.0 . .
H H3A 0.41798 0.735321 0.668648 0.035 Uiso calc U . R 1.0 . .
H H3B 0.364374 0.789804 0.69588 0.035 Uiso calc U . R 1.0 . .
C C4 0.44459(11) 0.86290(15) 0.68068(10) 0.0213(5) Uani d . . . 1.0 . .
C C5 0.39719(14) 0.93724(19) 0.67185(13) 0.0379(7) Uani d . . . 1.0 . .
H H5A 0.375482 0.942869 0.70677 0.057 Uiso calc U . R 1.0 . .
H H5B 0.364066 0.927452 0.636414 0.057 Uiso calc U . R 1.0 . .
H H5C 0.421445 0.989334 0.666659 0.057 Uiso calc U . R 1.0 . .
C C6 0.47405(13) 0.85301(17) 0.62414(10) 0.0275(6) Uani d . . . 1.0 . .
H H6A 0.500909 0.902797 0.618952 0.041 Uiso calc U . R 1.0 . .
H H6B 0.43866 0.847782 0.589901 0.041 Uiso calc U . R 1.0 . .
H H6C 0.501569 0.802088 0.62714 0.041 Uiso calc U . R 1.0 . .
C C7 0.47773(12) 0.66655(15) 0.76081(11) 0.0232(5) Uani d . . . 1.0 . .
H H7A 0.50891 0.668282 0.73218 0.028 Uiso calc U . R 1.0 . .
H H7B 0.503651 0.656532 0.800794 0.028 Uiso calc U . R 1.0 . .
C C8 0.43120(15) 0.59126(18) 0.74491(13) 0.0363(7) Uani d . . . 1.0 . .
H H8A 0.403024 0.601934 0.706603 0.054 Uiso calc U . R 1.0 . .
H H8B 0.403847 0.58401 0.775829 0.054 Uiso calc U . R 1.0 . .
H H8C 0.456981 0.539716 0.742119 0.054 Uiso calc U . R 1.0 . .
C C9 0.39546(11) 0.75335(17) 0.80533(11) 0.0256(5) Uani d . . . 1.0 . .
H H9A 0.359742 0.712988 0.790567 0.031 Uiso calc U . R 1.0 . .
H H9B 0.418636 0.731285 0.843804 0.031 Uiso calc U . R 1.0 . .
C C10 0.36458(14) 0.8375(2) 0.81673(13) 0.0384(7) Uani d . . . 1.0 . .
H H10A 0.338538 0.85836 0.779669 0.058 Uiso calc U . R 1.0 . .
H H10B 0.39919 0.878505 0.831219 0.058 Uiso calc U . R 1.0 . .
H H10C 0.336019 0.830051 0.846673 0.058 Uiso calc U . R 1.0 . .
C C11 0.54985(10) 0.93924(14) 0.73877(9) 0.0164(4) Uani d . . . 1.0 . .
C C12 0.61041(11) 0.91846(14) 0.72065(10) 0.0179(5) Uani d . . . 1.0 . .
C C13 0.65956(11) 0.98028(15) 0.72798(10) 0.0205(5) Uani d . . . 1.0 . .
H H13 0.700241 0.968261 0.715423 0.025 Uiso calc U . R 1.0 . .
C C14 0.65078(12) 1.05828(15) 0.75291(10) 0.0216(5) Uani d . . . 1.0 . .
H H14 0.685331 1.098753 0.757954 0.026 Uiso calc U . R 1.0 . .
C C15 0.59144(12) 1.07721(15) 0.77050(10) 0.0210(5) Uani d . . . 1.0 . .
H H15 0.585716 1.130912 0.787754 0.025 Uiso calc U . R 1.0 . .
C C16 0.53983(11) 1.01912(14) 0.76343(10) 0.0181(5) Uani d . . . 1.0 . .
C C17 0.47548(11) 1.04663(15) 0.78273(11) 0.0221(5) Uani d . . . 1.0 . .
H H17 0.44258 1.00036 0.771879 0.027 Uiso calc U . R 1.0 . .
C C18 0.44867(14) 1.12723(17) 0.74932(14) 0.0362(7) Uani d . . . 1.0 . .
H H18A 0.477537 1.175148 0.762776 0.054 Uiso calc U . R 1.0 . .
H H18B 0.404361 1.138945 0.757402 0.054 Uiso calc U . R 1.0 . .
H H18C 0.447041 1.118966 0.706484 0.054 Uiso calc U . R 1.0 . .
C C19 0.48351(13) 1.06052(19) 0.85030(12) 0.0335(6) Uani d . . . 1.0 . .
H H19A 0.494665 1.006644 0.870868 0.05 Uiso calc U . R 1.0 . .
H H19B 0.442261 1.082144 0.860477 0.05 Uiso calc U . R 1.0 . .
H H19C 0.518711 1.101644 0.86262 0.05 Uiso calc U . R 1.0 . .
C C20 0.62623(12) 0.83369(15) 0.69434(10) 0.0211(5) Uani d . . . 1.0 . .
H H20 0.586708 0.796399 0.691949 0.025 Uiso calc U . R 1.0 . .
C C21 0.68419(12) 0.78926(16) 0.73352(11) 0.0265(5) Uani d . . . 1.0 . .
H H21A 0.723395 0.825098 0.736732 0.04 Uiso calc U . R 1.0 . .
H H21B 0.692739 0.73486 0.715543 0.04 Uiso calc U . R 1.0 . .
H H21C 0.673358 0.779533 0.773241 0.04 Uiso calc U . R 1.0 . .
C C22 0.64218(13) 0.84437(17) 0.63104(11) 0.0280(6) Uani d . . . 1.0 . .
H H22A 0.606297 0.874971 0.606343 0.042 Uiso calc U . R 1.0 . .
H H22B 0.647266 0.788451 0.613676 0.042 Uiso calc U . R 1.0 . .
H H22C 0.683105 0.876467 0.632853 0.042 Uiso calc U . R 1.0 . .
C C23 0.61429(10) 0.81016(14) 0.90285(9) 0.0152(4) Uani d . . . 1.0 . .
C C24 0.66323(10) 0.88009(14) 0.92506(9) 0.0162(4) Uani d . . . 1.0 . .
C C25 0.70220(11) 0.84490(15) 0.98394(10) 0.0199(5) Uani d . . . 1.0 . .
H H25A 0.749969 0.851556 0.984315 0.024 Uiso calc U . R 1.0 . .
H H25B 0.690356 0.876375 1.018208 0.024 Uiso calc U . R 1.0 . .
C C26 0.68502(11) 0.75080(15) 0.98843(10) 0.0209(5) Uani d . . . 1.0 . .
C C27 0.74199(13) 0.69367(17) 0.97857(13) 0.0336(6) Uani d . . . 1.0 . .
H H27A 0.727882 0.634335 0.977743 0.05 Uiso calc U . R 1.0 . .
H H27B 0.779012 0.701909 1.011017 0.05 Uiso calc U . R 1.0 . .
H H27C 0.755633 0.708108 0.940608 0.05 Uiso calc U . R 1.0 . .
C C28 0.66532(14) 0.7273(2) 1.04781(11) 0.0388(7) Uani d . . . 1.0 . .
H H28A 0.632249 0.76738 1.057134 0.058 Uiso calc U . R 1.0 . .
H H28B 0.704056 0.729378 1.079118 0.058 Uiso calc U . R 1.0 . .
H H28C 0.646986 0.669849 1.04539 0.058 Uiso calc U . R 1.0 . .
C C29 0.62867(12) 0.96421(15) 0.93505(11) 0.0220(5) Uani d . . . 1.0 . .
H H29A 0.662598 1.005677 0.952152 0.026 Uiso calc U . R 1.0 . .
H H29B 0.607655 0.986244 0.895823 0.026 Uiso calc U . R 1.0 . .
C C30 0.57667(13) 0.96001(17) 0.97545(12) 0.0286(6) Uani d . . . 1.0 . .
H H30A 0.541208 0.921872 0.957946 0.043 Uiso calc U . R 1.0 . .
H H30B 0.558769 1.016784 0.979654 0.043 Uiso calc U . R 1.0 . .
H H30C 0.596652 0.938685 1.014671 0.043 Uiso calc U . R 1.0 . .
C C31 0.70764(11) 0.89392(15) 0.87744(10) 0.0200(5) Uani d . . . 1.0 . .
H H31A 0.733449 0.841647 0.874616 0.024 Uiso calc U . R 1.0 . .
H H31B 0.679148 0.902389 0.838458 0.024 Uiso calc U . R 1.0 . .
C C32 0.75519(12) 0.96850(17) 0.88864(12) 0.0275(6) Uani d . . . 1.0 . .
H H32A 0.786212 0.966182 0.860453 0.041 Uiso calc U . R 1.0 . .
H H32B 0.779402 0.965462 0.929378 0.041 Uiso calc U . R 1.0 . .
H H32C 0.730473 1.02173 0.883275 0.041 Uiso calc U . R 1.0 . .
C C33 0.58501(11) 0.66792(14) 0.92889(9) 0.0175(4) Uani d . . . 1.0 . .
C C34 0.60117(12) 0.59922(15) 0.89429(10) 0.0203(5) Uani d . . . 1.0 . .
C C35 0.55794(13) 0.53067(16) 0.88628(11) 0.0262(5) Uani d . . . 1.0 . .
H H35 0.56828 0.483126 0.864003 0.031 Uiso calc U . R 1.0 . .
C C36 0.50048(13) 0.53014(16) 0.90993(11) 0.0286(6) Uani d . . . 1.0 . .
H H36 0.471451 0.48313 0.90325 0.034 Uiso calc U . R 1.0 . .
C C37 0.48535(12) 0.59824(16) 0.94333(11) 0.0255(5) Uani d . . . 1.0 . .
H H37 0.44572 0.597256 0.959391 0.031 Uiso calc U . R 1.0 . .
C C38 0.52670(11) 0.66824(15) 0.95405(10) 0.0197(5) Uani d . . . 1.0 . .
C C39 0.50740(12) 0.73951(15) 0.99294(10) 0.0220(5) Uani d . . . 1.0 . .
H H39 0.54396 0.781831 0.998727 0.026 Uiso calc U . R 1.0 . .
C C40 0.44492(13) 0.78522(17) 0.96367(12) 0.0299(6) Uani d . . . 1.0 . .
H H40A 0.452825 0.812675 0.92694 0.045 Uiso calc U . R 1.0 . .
H H40B 0.432842 0.828131 0.991 0.045 Uiso calc U . R 1.0 . .
H H40C 0.409103 0.74413 0.954323 0.045 Uiso calc U . R 1.0 . .
C C41 0.49884(14) 0.70637(17) 1.05464(11) 0.0299(6) Uani d . . . 1.0 . .
H H41A 0.461447 0.667314 1.050477 0.045 Uiso calc U . R 1.0 . .
H H41B 0.490811 0.754111 1.079969 0.045 Uiso calc U . R 1.0 . .
H H41C 0.538823 0.676549 1.072802 0.045 Uiso calc U . R 1.0 . .
C C42 0.66193(12) 0.59610(16) 0.86430(10) 0.0232(5) Uani d . . . 1.0 . .
H H42 0.687487 0.649485 0.874265 0.028 Uiso calc U . R 1.0 . .
C C43 0.64382(14) 0.59007(18) 0.79652(11) 0.0298(6) Uani d . . . 1.0 . .
H H43A 0.616562 0.539764 0.785919 0.045 Uiso calc U . R 1.0 . .
H H43B 0.68399 0.58577 0.779027 0.045 Uiso calc U . R 1.0 . .
H H43C 0.619323 0.640821 0.781229 0.045 Uiso calc U . R 1.0 . .
C C44 0.70644(14) 0.52060(18) 0.88702(12) 0.0339(6) Uani d . . . 1.0 . .
H H44A 0.713279 0.519388 0.930596 0.051 Uiso calc U . R 1.0 . .
H H44B 0.748894 0.526661 0.873547 0.051 Uiso calc U . R 1.0 . .
H H44C 0.685444 0.467724 0.871356 0.051 Uiso calc U . R 1.0 . .
C C45 0.61390(10) 0.57731(14) 0.46557(9) 0.0153(4) Uani d . . . 1.0 . .
C C46 0.60804(10) 0.49027(14) 0.45546(9) 0.0158(4) Uani d . . . 1.0 . .
H H46 0.615907 0.468341 0.418461 0.019 Uiso calc U . R 1.0 . .
C C47 0.59101(10) 0.43421(14) 0.49786(9) 0.0163(4) Uani d . . . 1.0 . .
C C48 0.57678(10) 0.46370(14) 0.55166(9) 0.0164(4) Uani d . . . 1.0 . .
H H48 0.564591 0.42577 0.580303 0.02 Uiso calc U . R 1.0 . .
C C49 0.58087(10) 0.55004(14) 0.56236(9) 0.0151(4) Uani d . . . 1.0 . .
C C50 0.59902(10) 0.60540(14) 0.52051(9) 0.0155(4) Uani d . . . 1.0 . .
H H50 0.601484 0.664269 0.52925 0.019 Uiso calc U . R 1.0 . .
C C51 0.57068(11) 0.58279(15) 0.62159(10) 0.0195(5) Uani d . . D 1.0 . .
C C52 0.59231(11) 0.34032(15) 0.48913(10) 0.0200(5) Uani d . . . 1.0 . .
C C53 0.66356(11) 0.60524(15) 0.36262(9) 0.0180(5) Uani d . . . 1.0 . .
C C54 0.65108(12) 0.63881(15) 0.30451(9) 0.0203(5) Uani d . . . 1.0 . .
H H54 0.623427 0.687039 0.296886 0.024 Uiso calc U . R 1.0 . .
C C55 0.67791(12) 0.60369(15) 0.25801(10) 0.0223(5) Uani d . . . 1.0 . .
C C56 0.71700(11) 0.53233(16) 0.26621(10) 0.0216(5) Uani d . . . 1.0 . .
H H56 0.733603 0.50703 0.233906 0.026 Uiso calc U . R 1.0 . .
C C57 0.73121(11) 0.49886(17) 0.32289(10) 0.0242(5) Uani d . . . 1.0 . .
C C58 0.70644(11) 0.53602(16) 0.37010(10) 0.0219(5) Uani d . . . 1.0 . .
H H58 0.719211 0.51339 0.408918 0.026 Uiso calc U . R 1.0 . .
C C59 0.77092(14) 0.4190(2) 0.33409(12) 0.0395(7) Uani d . . . 1.0 . .
C C60 0.66547(16) 0.64177(17) 0.19766(11) 0.0361(7) Uani d . . D 1.0 . .
C C61 0.56561(11) 0.69999(14) 0.39469(9) 0.0190(5) Uani d . . . 1.0 . .
C C62 0.51698(11) 0.66722(15) 0.34953(10) 0.0205(5) Uani d . . . 1.0 . .
H H62 0.525236 0.615332 0.330973 0.025 Uiso calc U . R 1.0 . .
C C63 0.45753(12) 0.70811(16) 0.33128(10) 0.0236(5) Uani d . . . 1.0 . .
C C64 0.44253(12) 0.78265(17) 0.35818(11) 0.0261(5) Uani d . . . 1.0 . .
H H64 0.4016 0.810277 0.346087 0.031 Uiso calc U . R 1.0 . .
C C65 0.48923(13) 0.81591(16) 0.40350(11) 0.0259(5) Uani d . . . 1.0 . .
C C66 0.54925(12) 0.77574(15) 0.42070(10) 0.0217(5) Uani d . . . 1.0 . .
H H66 0.580362 0.800563 0.451256 0.026 Uiso calc U . R 1.0 . .
C C67 0.47391(14) 0.89482(18) 0.43388(12) 0.0351(6) Uani d . . D 1.0 . .
C C68 0.40796(13) 0.67043(18) 0.28281(12) 0.0304(6) Uani d . . . 1.0 . .
C C69 0.69138(11) 0.71236(14) 0.45042(9) 0.0165(4) Uani d . . . 1.0 . .
C C70 0.70603(11) 0.78654(15) 0.42086(10) 0.0216(5) Uani d . . . 1.0 . .
H H70 0.681611 0.798606 0.382669 0.026 Uiso calc U . R 1.0 . .
C C71 0.75474(12) 0.84256(15) 0.44541(10) 0.0209(5) Uani d . . . 1.0 . .
C C72 0.79145(11) 0.82784(15) 0.50164(10) 0.0208(5) Uani d . . . 1.0 . .
H H72 0.824276 0.866714 0.518951 0.025 Uiso calc U . R 1.0 . .
C C73 0.77859(11) 0.75489(15) 0.53141(10) 0.0180(5) Uani d . . . 1.0 . .
C C74 0.73014(11) 0.69815(15) 0.50600(9) 0.0175(4) Uani d . . . 1.0 . .
H H74 0.723199 0.648033 0.527186 0.021 Uiso calc U . R 1.0 . .
C C75 0.81773(11) 0.73476(16) 0.59128(10) 0.0221(5) Uani d . . . 1.0 . .
C C76 0.76939(13) 0.91905(17) 0.41154(12) 0.0327(6) Uani d . . D 1.0 . .
B B1 0.63373(13) 0.64781(17) 0.41816(11) 0.0174(5) Uani d . . . 1.0 . .
Be Be1 0.55569(15) 0.8158(2) 0.84140(13) 0.0193(6) Uani d . . . 1.0 . .
F F1 0.62866(12) 0.5899(3) 0.65935(11) 0.0465(11) Uani d . P D 0.772(8) A 1
F F2 0.5330(2) 0.5331(2) 0.64921(14) 0.0463(12) Uani d . P D 0.772(8) A 1
F F3 0.5451(2) 0.6606(2) 0.61978(11) 0.0456(12) Uani d . P D 0.772(8) A 1
F F10 0.72577(15) 0.6702(3) 0.18243(14) 0.0677(13) Uani d . P D 0.703(7) B 1
F F11 0.6315(2) 0.7103(2) 0.19284(17) 0.0539(11) Uani d . P D 0.703(7) B 1
F F12 0.64396(18) 0.5887(2) 0.15429(12) 0.0338(11) Uani d . P D 0.703(7) B 1
F F13 0.4491(5) 0.8842(4) 0.4829(2) 0.074(2) Uani d . P D 0.521(5) C 1
F F14 0.5307(2) 0.9470(3) 0.4492(3) 0.0559(13) Uani d . P D 0.521(5) C 1
F F15 0.4373(11) 0.9517(14) 0.4014(8) 0.060(3) Uani d . P D 0.521(5) C 1
F F22 0.7713(3) 0.9904(3) 0.4407(2) 0.0353(6) Uani d . P D 0.359(3) D 1
F F23 0.7239(3) 0.9287(5) 0.3590(3) 0.0353(6) Uani d . P D 0.359(3) D 1
F F24 0.8284(3) 0.9148(3) 0.3920(3) 0.0353(6) Uani d . P D 0.359(3) D 1
F F1A 0.6165(7) 0.6331(12) 0.6474(6) 0.0465(11) Uani d . P D 0.160(6) A 2
F F2A 0.5646(10) 0.5240(9) 0.6598(6) 0.0463(12) Uani d . P D 0.160(6) A 2
F F3A 0.5160(8) 0.6285(11) 0.6179(6) 0.0456(12) Uani d . P D 0.160(6) A 2
F F10A 0.6781(7) 0.7185(8) 0.1951(6) 0.0677(13) Uani d . P D 0.172(3) B 2
F F11A 0.5908(5) 0.6519(7) 0.1856(4) 0.0539(11) Uani d . P D 0.172(3) B 2
F F12A 0.6702(8) 0.5935(10) 0.1539(6) 0.0338(11) Uani d . P D 0.172(3) B 2
F F13A 0.4186(5) 0.8833(7) 0.4599(4) 0.074(2) Uani d . P D 0.353(5) C 2
F F14A 0.5178(4) 0.9166(5) 0.4802(4) 0.0559(13) Uani d . P D 0.353(5) C 2
F F15A 0.4505(18) 0.954(2) 0.3950(13) 0.060(3) Uani d . P D 0.353(5) C 2
F F22A 0.7320(4) 0.9892(4) 0.4351(3) 0.0353(6) Uani d . P D 0.251(3) D 2
F F23A 0.7410(4) 0.9266(6) 0.3564(3) 0.0353(6) Uani d . P D 0.251(3) D 2
F F24A 0.8270(3) 0.9500(4) 0.4241(3) 0.0353(6) Uani d . P D 0.251(3) D 2
F F1B 0.5840(14) 0.6642(10) 0.6305(10) 0.0465(11) Uani d . P D 0.081(4) A 3
F F2B 0.6109(11) 0.5455(15) 0.6654(7) 0.0463(12) Uani d . P D 0.081(4) A 3
F F3B 0.5091(7) 0.5731(17) 0.6309(10) 0.0456(12) Uani d . P D 0.081(4) A 3
F F10B 0.7129(8) 0.6235(15) 0.1666(8) 0.0677(13) Uani d . P D 0.121(5) B 3
F F11B 0.6474(14) 0.7210(8) 0.1855(12) 0.0539(11) Uani d . P D 0.121(5) B 3
F F12B 0.6130(8) 0.6006(10) 0.1660(7) 0.0338(11) Uani d . P D 0.121(5) B 3
F F13B 0.4074(6) 0.8992(9) 0.4292(7) 0.074(2) Uani d . P D 0.142(3) C 3
F F14B 0.4915(11) 0.8858(11) 0.4912(6) 0.0559(13) Uani d . P D 0.142(3) C 3
F F15B 0.4970(10) 0.9579(7) 0.4111(7) 0.060(3) Uani d . P D 0.142(3) C 3
F F22B 0.7221(3) 0.9524(3) 0.3775(2) 0.0353(6) Uani d . P D 0.375(4) D 3
F F23B 0.8137(3) 0.8950(3) 0.3724(2) 0.0353(6) Uani d . P D 0.375(4) D 3
F F24B 0.8091(3) 0.9763(3) 0.4460(2) 0.0353(6) Uani d . P D 0.375(4) D 3

loop_
_atom_site_aniso_label
_atom_site_aniso_U_11
_atom_site_aniso_U_22
_atom_site_aniso_U_33
_atom_site_aniso_U_12
_atom_site_aniso_U_13
_atom_site_aniso_U_23
F4 0.0345(8) 0.0204(7) 0.0318(8) 0.0075(6) -0.0002(6) 0.0032(6)
F5 0.0226(7) 0.0187(7) 0.0521(10) -0.0048(6) 0.0050(7) -0.0044(7)
F6 0.0504(10) 0.0201(8) 0.0277(8) 0.0014(7) 0.0170(7) -0.0073(6)
F7 0.0300(9) 0.0956(16) 0.0532(12) 0.0218(10) 0.0027(8) 0.0295(11)
F8 0.0613(12) 0.0328(10) 0.0708(13) 0.0199(9) 0.0104(10) 0.0105(9)
F9 0.123(2) 0.124(2) 0.0373(11) 0.0980(18) 0.0379(12) 0.0197(12)
F16 0.0650(13) 0.0345(10) 0.0724(14) -0.0011(9) -0.0441(11) 0.0086(9)
F17 0.0904(16) 0.0681(14) 0.0541(12) -0.0526(13) -0.0274(11) 0.0272(11)
F18 0.0442(12) 0.151(2) 0.0557(13) 0.0058(14) -0.0133(10) -0.0552(15)
F19 0.0318(8) 0.0339(9) 0.0303(8) 0.0121(7) -0.0019(6) 0.0042(7)
F20 0.0287(8) 0.0621(11) 0.0171(7) -0.0016(8) 0.0036(6) 0.0079(7)
F21 0.0486(10) 0.0304(9) 0.0291(8) -0.0090(7) -0.0124(7) -0.0028(7)
N1 0.0166(9) 0.0168(10) 0.0158(9) 0.0008(7) -0.0006(7) -0.0004(7)
N2 0.0167(9) 0.0165(10) 0.0142(9) -0.0023(7) -0.0003(7) 0.0001(7)
C1 0.0166(10) 0.0154(11) 0.0157(10) 0.0007(9) 0.0025(8) -0.0007(8)
C2 0.0170(11) 0.0223(12) 0.0165(10) -0.0053(9) -0.0008(8) 0.0005(9)
C3 0.0270(13) 0.0374(16) 0.0207(12) -0.0108(11) -0.0053(10) 0.0046(11)
C4 0.0209(11) 0.0230(13) 0.0177(11) -0.0007(10) -0.0036(9) 0.0004(9)
C5 0.0352(15) 0.0390(17) 0.0321(14) 0.0128(13) -0.0158(12) -0.0068(12)
C6 0.0352(14) 0.0263(14) 0.0186(11) -0.0036(11) -0.0024(10) 0.0021(10)
C7 0.0272(12) 0.0205(12) 0.0219(11) -0.0077(10) 0.0041(9) -0.0046(10)
C8 0.0445(17) 0.0267(15) 0.0373(15) -0.0161(13) 0.0064(13) -0.0075(12)
C9 0.0172(11) 0.0337(15) 0.0260(12) -0.0045(10) 0.0034(9) -0.0004(11)
C10 0.0254(14) 0.0507(19) 0.0404(16) 0.0082(13) 0.0090(12) 0.0064(14)
C11 0.0173(10) 0.0141(11) 0.0170(10) -0.0007(9) 0.0003(8) 0.0024(8)
C12 0.0211(11) 0.0177(11) 0.0152(10) 0.0026(9) 0.0041(8) 0.0030(9)
C13 0.0201(11) 0.0219(13) 0.0211(11) 0.0010(9) 0.0080(9) 0.0048(9)
C14 0.0223(12) 0.0183(12) 0.0242(12) -0.0050(10) 0.0039(9) 0.0037(9)
C15 0.0254(12) 0.0153(12) 0.0224(11) 0.0008(9) 0.0040(9) 0.0002(9)
C16 0.0198(11) 0.0157(11) 0.0188(11) 0.0020(9) 0.0031(8) 0.0026(9)
C17 0.0176(11) 0.0203(12) 0.0288(13) 0.0003(9) 0.0049(9) -0.0026(10)
C18 0.0289(14) 0.0232(14) 0.0574(19) 0.0078(11) 0.0098(13) 0.0045(13)
C19 0.0252(13) 0.0428(17) 0.0336(14) 0.0002(12) 0.0085(11) -0.0138(13)
C20 0.0241(12) 0.0178(12) 0.0227(11) 0.0014(10) 0.0076(9) -0.0009(9)
C21 0.0286(13) 0.0214(13) 0.0305(13) 0.0074(10) 0.0077(10) 0.0005(10)
C22 0.0339(14) 0.0279(14) 0.0241(12) 0.0027(11) 0.0108(10) -0.0017(11)
C23 0.0161(10) 0.0161(11) 0.0138(10) -0.0007(9) 0.0037(8) -0.0013(8)
C24 0.0163(10) 0.0163(11) 0.0151(10) -0.0016(9) 0.0004(8) -0.0005(8)
C25 0.0221(11) 0.0207(12) 0.0151(10) -0.0034(9) -0.0023(8) -0.0007(9)
C26 0.0214(11) 0.0223(12) 0.0162(11) -0.0062(10) -0.0048(9) 0.0033(9)
C27 0.0265(13) 0.0209(14) 0.0469(16) 0.0007(11) -0.0128(12) -0.0017(12)
C28 0.0405(16) 0.0555(19) 0.0163(12) -0.0233(14) -0.0067(11) 0.0111(12)
C29 0.0242(12) 0.0156(12) 0.0255(12) -0.0007(10) 0.0017(9) -0.0017(9)
C30 0.0333(14) 0.0243(14) 0.0295(13) 0.0025(11) 0.0092(11) -0.0047(11)
C31 0.0216(11) 0.0195(12) 0.0189(11) -0.0030(9) 0.0029(9) 0.0019(9)
C32 0.0229(12) 0.0290(14) 0.0304(13) -0.0057(11) 0.0037(10) 0.0035(11)
C33 0.0205(11) 0.0153(11) 0.0159(10) -0.0037(9) 0.0004(8) 0.0026(9)
C34 0.0282(12) 0.0163(12) 0.0163(11) 0.0013(10) 0.0039(9) 0.0030(9)
C35 0.0397(15) 0.0166(12) 0.0224(12) -0.0050(11) 0.0055(10) -0.0016(10)
C36 0.0347(14) 0.0200(13) 0.0305(13) -0.0134(11) 0.0039(11) -0.0015(10)
C37 0.0238(12) 0.0265(14) 0.0270(13) -0.0068(10) 0.0064(10) 0.0023(10)
C38 0.0220(11) 0.0189(12) 0.0176(11) -0.0010(9) 0.0018(9) 0.0007(9)
C39 0.0251(12) 0.0205(12) 0.0216(11) -0.0023(10) 0.0079(9) -0.0014(9)
C40 0.0297(13) 0.0304(15) 0.0311(14) 0.0014(11) 0.0096(11) -0.0010(11)
C41 0.0370(15) 0.0307(15) 0.0250(13) -0.0013(12) 0.0138(11) 0.0003(11)
C42 0.0303(13) 0.0195(12) 0.0214(12) 0.0042(10) 0.0085(10) 0.0004(9)
C43 0.0375(15) 0.0306(15) 0.0232(12) 0.0014(12) 0.0104(11) -0.0005(11)
C44 0.0421(16) 0.0284(15) 0.0321(14) 0.0115(12) 0.0092(12) 0.0048(11)
C45 0.0151(10) 0.0170(11) 0.0130(10) 0.0012(9) 0.0004(8) 0.0025(8)
C46 0.0154(10) 0.0210(12) 0.0108(9) 0.0017(9) 0.0018(8) -0.0008(8)
C47 0.0141(10) 0.0169(11) 0.0170(10) 0.0012(9) -0.0001(8) -0.0004(9)
C48 0.0163(10) 0.0181(12) 0.0148(10) 0.0002(9) 0.0023(8) 0.0029(9)
C49 0.0145(10) 0.0178(11) 0.0130(10) 0.0014(9) 0.0020(8) -0.0003(8)
C50 0.0176(10) 0.0138(11) 0.0144(10) 0.0009(9) 0.0004(8) -0.0003(8)
C51 0.0250(12) 0.0192(12) 0.0142(10) 0.0012(10) 0.0032(9) 0.0009(9)
C52 0.0210(11) 0.0195(12) 0.0196(11) 0.0003(9) 0.0039(9) -0.0014(9)
C53 0.0189(11) 0.0224(12) 0.0123(10) -0.0063(9) 0.0015(8) 0.0017(9)
C54 0.0312(13) 0.0155(11) 0.0134(10) -0.0022(10) 0.0015(9) 0.0010(9)
C55 0.0346(13) 0.0198(12) 0.0119(10) -0.0073(10) 0.0027(9) 0.0016(9)
C56 0.0240(12) 0.0263(13) 0.0160(11) -0.0060(10) 0.0072(9) -0.0033(9)
C57 0.0176(11) 0.0344(14) 0.0210(11) 0.0012(10) 0.0047(9) 0.0018(10)
C58 0.0187(11) 0.0330(14) 0.0138(10) 0.0002(10) 0.0020(8) 0.0046(10)
C59 0.0351(15) 0.060(2) 0.0258(13) 0.0253(15) 0.0130(12) 0.0065(14)
C60 0.066(2) 0.0255(15) 0.0169(12) 0.0014(14) 0.0069(12) 0.0014(11)
C61 0.0252(12) 0.0178(12) 0.0142(10) -0.0019(9) 0.0044(9) 0.0061(9)
C62 0.0237(12) 0.0181(12) 0.0190(11) -0.0009(9) 0.0015(9) 0.0041(9)
C63 0.0248(12) 0.0233(13) 0.0211(11) -0.0030(10) -0.0010(9) 0.0096(10)
C64 0.0248(12) 0.0302(14) 0.0231(12) 0.0060(11) 0.0030(10) 0.0114(10)
C65 0.0344(14) 0.0229(13) 0.0215(12) 0.0054(11) 0.0078(10) 0.0058(10)
C66 0.0286(12) 0.0201(12) 0.0157(10) 0.0014(10) 0.0015(9) 0.0044(9)
C67 0.0419(16) 0.0335(16) 0.0292(14) 0.0148(13) 0.0043(12) 0.0039(12)
C68 0.0271(13) 0.0311(15) 0.0302(13) -0.0004(11) -0.0037(10) 0.0087(11)
C69 0.0208(11) 0.0164(11) 0.0128(10) 0.0012(9) 0.0044(8) 0.0016(8)
C70 0.0242(12) 0.0241(13) 0.0159(10) 0.0009(10) 0.0010(9) 0.0039(9)
C71 0.0237(12) 0.0175(12) 0.0218(11) -0.0006(9) 0.0051(9) 0.0044(9)
C72 0.0204(11) 0.0181(12) 0.0236(11) -0.0017(9) 0.0032(9) -0.0014(9)
C73 0.0183(11) 0.0194(12) 0.0160(10) 0.0039(9) 0.0019(8) -0.0005(9)
C74 0.0214(11) 0.0169(11) 0.0146(10) 0.0005(9) 0.0041(8) 0.0021(8)
C75 0.0224(12) 0.0243(13) 0.0190(11) -0.0005(10) 0.0016(9) -0.0009(10)
C76 0.0338(15) 0.0260(15) 0.0352(15) -0.0090(12) -0.0034(11) 0.0100(12)
B1 0.0213(12) 0.0195(13) 0.0114(11) -0.0018(10) 0.0023(9) 0.0021(10)
Be1 0.0194(14) 0.0194(15) 0.0182(14) -0.0035(12) 0.0003(11) 0.0021(12)
F1 0.0292(12) 0.085(3) 0.0219(12) 0.0107(14) -0.0064(9) -0.0229(15)
F2 0.075(3) 0.0402(16) 0.0345(15) -0.030(2) 0.0416(18) -0.0151(12)
F3 0.094(3) 0.0244(16) 0.0220(10) 0.0319(16) 0.0189(15) 0.0028(11)
F10 0.0442(16) 0.117(3) 0.0390(16) -0.0336(17) 0.0000(13) 0.0442(19)
F11 0.114(3) 0.0344(15) 0.0151(14) 0.0359(17) 0.0156(15) 0.0118(11)
F12 0.054(3) 0.0330(11) 0.0122(9) -0.0042(19) -0.0013(16) -0.0032(8)
F13 0.166(7) 0.0376(15) 0.033(3) 0.030(4) 0.055(4) 0.014(3)
F14 0.054(2) 0.034(3) 0.074(3) 0.0135(19) -0.008(2) -0.023(2)
F15 0.106(8) 0.0296(17) 0.041(4) 0.034(5) 0.007(4) 0.0067(19)
F22 0.0413(12) 0.0265(11) 0.0389(12) -0.0071(10) 0.0092(11) 0.0100(8)
F23 0.0413(12) 0.0265(11) 0.0389(12) -0.0071(10) 0.0092(11) 0.0100(8)
F24 0.0413(12) 0.0265(11) 0.0389(12) -0.0071(10) 0.0092(11) 0.0100(8)
F1A 0.0292(12) 0.085(3) 0.0219(12) 0.0107(14) -0.0064(9) -0.0229(15)
F2A 0.075(3) 0.0402(16) 0.0345(15) -0.030(2) 0.0416(18) -0.0151(12)
F3A 0.094(3) 0.0244(16) 0.0220(10) 0.0319(16) 0.0189(15) 0.0028(11)
F10A 0.0442(16) 0.117(3) 0.0390(16) -0.0336(17) 0.0000(13) 0.0442(19)
F11A 0.114(3) 0.0344(15) 0.0151(14) 0.0359(17) 0.0156(15) 0.0118(11)
F12A 0.054(3) 0.0330(11) 0.0122(9) -0.0042(19) -0.0013(16) -0.0032(8)
F13A 0.166(7) 0.0376(15) 0.033(3) 0.030(4) 0.055(4) 0.014(3)
F14A 0.054(2) 0.034(3) 0.074(3) 0.0135(19) -0.008(2) -0.023(2)
F15A 0.106(8) 0.0296(17) 0.041(4) 0.034(5) 0.007(4) 0.0067(19)
F22A 0.0413(12) 0.0265(11) 0.0389(12) -0.0071(10) 0.0092(11) 0.0100(8)
F23A 0.0413(12) 0.0265(11) 0.0389(12) -0.0071(10) 0.0092(11) 0.0100(8)
F24A 0.0413(12) 0.0265(11) 0.0389(12) -0.0071(10) 0.0092(11) 0.0100(8)
F1B 0.0292(12) 0.085(3) 0.0219(12) 0.0107(14) -0.0064(9) -0.0229(15)
F2B 0.075(3) 0.0402(16) 0.0345(15) -0.030(2) 0.0416(18) -0.0151(12)
F3B 0.094(3) 0.0244(16) 0.0220(10) 0.0319(16) 0.0189(15) 0.0028(11)
F10B 0.0442(16) 0.117(3) 0.0390(16) -0.0336(17) 0.0000(13) 0.0442(19)
F11B 0.114(3) 0.0344(15) 0.0151(14) 0.0359(17) 0.0156(15) 0.0118(11)
F12B 0.054(3) 0.0330(11) 0.0122(9) -0.0042(19) -0.0013(16) -0.0032(8)
F13B 0.166(7) 0.0376(15) 0.033(3) 0.030(4) 0.055(4) 0.014(3)
F14B 0.054(2) 0.034(3) 0.074(3) 0.0135(19) -0.008(2) -0.023(2)
F15B 0.106(8) 0.0296(17) 0.041(4) 0.034(5) 0.007(4) 0.0067(19)
F22B 0.0413(12) 0.0265(11) 0.0389(12) -0.0071(10) 0.0092(11) 0.0100(8)
F23B 0.0413(12) 0.0265(11) 0.0389(12) -0.0071(10) 0.0092(11) 0.0100(8)
F24B 0.0413(12) 0.0265(11) 0.0389(12) -0.0071(10) 0.0092(11) 0.0100(8)

loop_
_atom_type_symbol
_atom_type_description
_atom_type_scat_dispersion_real
_atom_type_scat_dispersion_imag
_atom_type_scat_source
C C 0.0033 0.0016 'International Tables Vol C Tables 4.2.6.8 and 6.1.1.4'
H H 0.0000 0.0000 'International Tables Vol C Tables 4.2.6.8 and 6.1.1.4'
B B 0.0013 0.0007 'International Tables Vol C Tables 4.2.6.8 and 6.1.1.4'
Be Be 0.0005 0.0002 'International Tables Vol C Tables 4.2.6.8 and 6.1.1.4'
F F 0.0171 0.0103 'International Tables Vol C Tables 4.2.6.8 and 6.1.1.4'
N N 0.0061 0.0033 'International Tables Vol C Tables 4.2.6.8 and 6.1.1.4'

loop_
_geom_angle_atom_site_label_1
_geom_angle_atom_site_label_2
_geom_angle_atom_site_label_3
_geom_angle_site_symmetry_1
_geom_angle_site_symmetry_3
_geom_angle
_geom_angle_publ_flag
C1 N1 C11 . . 120.05(18) ?
C1 N1 C4 . . 115.67(18) ?
C11 N1 C4 . . 124.15(18) ?
C23 N2 C33 . . 120.87(18) ?
C23 N2 C26 . . 115.60(18) ?
C33 N2 C26 . . 123.46(17) ?
N1 C1 C2 . . 109.86(18) ?
N1 C1 Be1 . . 124.8(2) ?
C2 C1 Be1 . . 125.15(19) ?
C1 C2 C9 . . 111.67(19) ?
C1 C2 C7 . . 106.82(18) ?
C9 C2 C7 . . 109.57(19) ?
C1 C2 C3 . . 104.18(18) ?
C9 C2 C3 . . 113.0(2) ?
C7 C2 C3 . . 111.4(2) ?
C4 C3 C2 . . 108.80(19) ?
C4 C3 H3A . . 109.9 ?
C2 C3 H3A . . 109.9 ?
C4 C3 H3B . . 109.9 ?
C2 C3 H3B . . 109.9 ?
H3A C3 H3B . . 108.3 ?
C5 C4 C6 . . 107.8(2) ?
C5 C4 N1 . . 112.09(19) ?
C6 C4 N1 . . 110.90(19) ?
C5 C4 C3 . . 112.8(2) ?
C6 C4 C3 . . 112.0(2) ?
N1 C4 C3 . . 101.29(17) ?
C4 C5 H5A . . 109.5 ?
C4 C5 H5B . . 109.5 ?
H5A C5 H5B . . 109.5 ?
C4 C5 H5C . . 109.5 ?
H5A C5 H5C . . 109.5 ?
H5B C5 H5C . . 109.5 ?
C4 C6 H6A . . 109.5 ?
C4 C6 H6B . . 109.5 ?
H6A C6 H6B . . 109.5 ?
C4 C6 H6C . . 109.5 ?
H6A C6 H6C . . 109.5 ?
H6B C6 H6C . . 109.5 ?
C8 C7 C2 . . 115.5(2) ?
C8 C7 H7A . . 108.4 ?
C2 C7 H7A . . 108.4 ?
C8 C7 H7B . . 108.4 ?
C2 C7 H7B . . 108.4 ?
H7A C7 H7B . . 107.5 ?
C7 C8 H8A . . 109.5 ?
C7 C8 H8B . . 109.5 ?
H8A C8 H8B . . 109.5 ?
C7 C8 H8C . . 109.5 ?
H8A C8 H8C . . 109.5 ?
H8B C8 H8C . . 109.5 ?
C10 C9 C2 . . 116.5(2) ?
C10 C9 H9A . . 108.2 ?
C2 C9 H9A . . 108.2 ?
C10 C9 H9B . . 108.2 ?
C2 C9 H9B . . 108.2 ?
H9A C9 H9B . . 107.3 ?
C9 C10 H10A . . 109.5 ?
C9 C10 H10B . . 109.5 ?
H10A C10 H10B . . 109.5 ?
C9 C10 H10C . . 109.5 ?
H10A C10 H10C . . 109.5 ?
H10B C10 H10C . . 109.5 ?
C16 C11 C12 . . 121.2(2) ?
C16 C11 N1 . . 119.53(19) ?
C12 C11 N1 . . 119.21(19) ?
C13 C12 C11 . . 117.5(2) ?
C13 C12 C20 . . 117.5(2) ?
C11 C12 C20 . . 125.1(2) ?
C14 C13 C12 . . 122.0(2) ?
C14 C13 H13 . . 119.0 ?
C12 C13 H13 . . 119.0 ?
C13 C14 C15 . . 119.7(2) ?
C13 C14 H14 . . 120.2 ?
C15 C14 H14 . . 120.2 ?
C14 C15 C16 . . 121.4(2) ?
C14 C15 H15 . . 119.3 ?
C16 C15 H15 . . 119.3 ?
C15 C16 C11 . . 118.3(2) ?
C15 C16 C17 . . 117.6(2) ?
C11 C16 C17 . . 124.1(2) ?
C16 C17 C19 . . 112.0(2) ?
C16 C17 C18 . . 110.5(2) ?
C19 C17 C18 . . 110.4(2) ?
C16 C17 H17 . . 107.9 ?
C19 C17 H17 . . 107.9 ?
C18 C17 H17 . . 107.9 ?
C17 C18 H18A . . 109.5 ?
C17 C18 H18B . . 109.5 ?
H18A C18 H18B . . 109.5 ?
C17 C18 H18C . . 109.5 ?
H18A C18 H18C . . 109.5 ?
H18B C18 H18C . . 109.5 ?
C17 C19 H19A . . 109.5 ?
C17 C19 H19B . . 109.5 ?
H19A C19 H19B . . 109.5 ?
C17 C19 H19C . . 109.5 ?
H19A C19 H19C . . 109.5 ?
H19B C19 H19C . . 109.5 ?
C12 C20 C21 . . 111.63(19) ?
C12 C20 C22 . . 111.43(19) ?
C21 C20 C22 . . 109.1(2) ?
C12 C20 H20 . . 108.2 ?
C21 C20 H20 . . 108.2 ?
C22 C20 H20 . . 108.2 ?
C20 C21 H21A . . 109.5 ?
C20 C21 H21B . . 109.5 ?
H21A C21 H21B . . 109.5 ?
C20 C21 H21C . . 109.5 ?
H21A C21 H21C . . 109.5 ?
H21B C21 H21C . . 109.5 ?
C20 C22 H22A . . 109.5 ?
C20 C22 H22B . . 109.5 ?
H22A C22 H22B . . 109.5 ?
C20 C22 H22C . . 109.5 ?
H22A C22 H22C . . 109.5 ?
H22B C22 H22C . . 109.5 ?
N2 C23 C24 . . 109.27(18) ?
N2 C23 Be1 . . 125.3(2) ?
C24 C23 Be1 . . 125.40(19) ?
C23 C24 C29 . . 112.04(18) ?
C23 C24 C31 . . 107.82(17) ?
C29 C24 C31 . . 108.93(18) ?
C23 C24 C25 . . 104.38(18) ?
C29 C24 C25 . . 111.55(18) ?
C31 C24 C25 . . 112.04(18) ?
C26 C25 C24 . . 108.20(17) ?
C26 C25 H25A . . 110.1 ?
C24 C25 H25A . . 110.1 ?
C26 C25 H25B . . 110.1 ?
C24 C25 H25B . . 110.1 ?
H25A C25 H25B . . 108.4 ?
C28 C26 N2 . . 111.00(19) ?
C28 C26 C27 . . 108.2(2) ?
N2 C26 C27 . . 111.41(19) ?
C28 C26 C25 . . 113.2(2) ?
N2 C26 C25 . . 101.28(17) ?
C27 C26 C25 . . 111.7(2) ?
C26 C27 H27A . . 109.5 ?
C26 C27 H27B . . 109.5 ?
H27A C27 H27B . . 109.5 ?
C26 C27 H27C . . 109.5 ?
H27A C27 H27C . . 109.5 ?
H27B C27 H27C . . 109.5 ?
C26 C28 H28A . . 109.5 ?
C26 C28 H28B . . 109.5 ?
H28A C28 H28B . . 109.5 ?
C26 C28 H28C . . 109.5 ?
H28A C28 H28C . . 109.5 ?
H28B C28 H28C . . 109.5 ?
C30 C29 C24 . . 116.1(2) ?
C30 C29 H29A . . 108.3 ?
C24 C29 H29A . . 108.3 ?
C30 C29 H29B . . 108.3 ?
C24 C29 H29B . . 108.3 ?
H29A C29 H29B . . 107.4 ?
C29 C30 H30A . . 109.5 ?
C29 C30 H30B . . 109.5 ?
H30A C30 H30B . . 109.5 ?
C29 C30 H30C . . 109.5 ?
H30A C30 H30C . . 109.5 ?
H30B C30 H30C . . 109.5 ?
C32 C31 C24 . . 115.50(19) ?
C32 C31 H31A . . 108.4 ?
C24 C31 H31A . . 108.4 ?
C32 C31 H31B . . 108.4 ?
C24 C31 H31B . . 108.4 ?
H31A C31 H31B . . 107.5 ?
C31 C32 H32A . . 109.5 ?
C31 C32 H32B . . 109.5 ?
H32A C32 H32B . . 109.5 ?
C31 C32 H32C . . 109.5 ?
H32A C32 H32C . . 109.5 ?
H32B C32 H32C . . 109.5 ?
C34 C33 C38 . . 121.6(2) ?
C34 C33 N2 . . 120.6(2) ?
C38 C33 N2 . . 117.8(2) ?
C35 C34 C33 . . 117.6(2) ?
C35 C34 C42 . . 118.2(2) ?
C33 C34 C42 . . 124.2(2) ?
C36 C35 C34 . . 121.7(2) ?
C36 C35 H35 . . 119.2 ?
C34 C35 H35 . . 119.2 ?
C35 C36 C37 . . 119.8(2) ?
C35 C36 H36 . . 120.1 ?
C37 C36 H36 . . 120.1 ?
C36 C37 C38 . . 121.7(2) ?
C36 C37 H37 . . 119.1 ?
C38 C37 H37 . . 119.1 ?
C37 C38 C33 . . 117.6(2) ?
C37 C38 C39 . . 118.4(2) ?
C33 C38 C39 . . 124.0(2) ?
C38 C39 C40 . . 112.1(2) ?
C38 C39 C41 . . 111.2(2) ?
C40 C39 C41 . . 110.1(2) ?
C38 C39 H39 . . 107.8 ?
C40 C39 H39 . . 107.8 ?
C41 C39 H39 . . 107.8 ?
C39 C40 H40A . . 109.5 ?
C39 C40 H40B . . 109.5 ?
H40A C40 H40B . . 109.5 ?
C39 C40 H40C . . 109.5 ?
H40A C40 H40C . . 109.5 ?
H40B C40 H40C . . 109.5 ?
C39 C41 H41A . . 109.5 ?
C39 C41 H41B . . 109.5 ?
H41A C41 H41B . . 109.5 ?
C39 C41 H41C . . 109.5 ?
H41A C41 H41C . . 109.5 ?
H41B C41 H41C . . 109.5 ?
C34 C42 C43 . . 111.9(2) ?
C34 C42 C44 . . 111.3(2) ?
C43 C42 C44 . . 108.9(2) ?
C34 C42 H42 . . 108.2 ?
C43 C42 H42 . . 108.2 ?
C44 C42 H42 . . 108.2 ?
C42 C43 H43A . . 109.5 ?
C42 C43 H43B . . 109.5 ?
H43A C43 H43B . . 109.5 ?
C42 C43 H43C . . 109.5 ?
H43A C43 H43C . . 109.5 ?
H43B C43 H43C . . 109.5 ?
C42 C44 H44A . . 109.5 ?
C42 C44 H44B . . 109.5 ?
H44A C44 H44B . . 109.5 ?
C42 C44 H44C . . 109.5 ?
H44A C44 H44C . . 109.5 ?
H44B C44 H44C . . 109.5 ?
C46 C45 C50 . . 115.5(2) ?
C46 C45 B1 . . 125.48(19) ?
C50 C45 B1 . . 118.96(19) ?
C45 C46 C47 . . 122.3(2) ?
C45 C46 H46 . . 118.9 ?
C47 C46 H46 . . 118.9 ?
C48 C47 C46 . . 120.9(2) ?
C48 C47 C52 . . 117.4(2) ?
C46 C47 C52 . . 121.5(2) ?
C49 C48 C47 . . 118.0(2) ?
C49 C48 H48 . . 121.0 ?
C47 C48 H48 . . 121.0 ?
C48 C49 C50 . . 120.9(2) ?
C48 C49 C51 . . 119.12(19) ?
C50 C49 C51 . . 119.8(2) ?
C49 C50 C45 . . 122.4(2) ?
C49 C50 H50 . . 118.8 ?
C45 C50 H50 . . 118.8 ?
F2A C51 F1A . . 106.1(10) ?
F1B C51 F2B . . 103.2(14) ?
F2A C51 F3A . . 104.8(9) ?
F1A C51 F3A . . 104.0(9) ?
F1B C51 F3B . . 105.5(14) ?
F2B C51 F3B . . 109.0(14) ?
F2 C51 F3 . . 107.3(2) ?
F2 C51 F1 . . 105.7(2) ?
F3 C51 F1 . . 104.2(2) ?
F2A C51 C49 . . 113.9(7) ?
F1A C51 C49 . . 114.9(6) ?
F1B C51 C49 . . 114.7(10) ?
F2B C51 C49 . . 111.3(9) ?
F3A C51 C49 . . 112.1(6) ?
F3B C51 C49 . . 112.7(9) ?
F2 C51 C49 . . 113.8(2) ?
F3 C51 C49 . . 113.9(2) ?
F1 C51 C49 . . 111.1(2) ?
F5 C52 F6 . . 107.45(18) ?
F5 C52 F4 . . 104.86(18) ?
F6 C52 F4 . . 105.91(18) ?
F5 C52 C47 . . 113.65(19) ?
F6 C52 C47 . . 113.12(19) ?
F4 C52 C47 . . 111.22(18) ?
C58 C53 C54 . . 114.9(2) ?
C58 C53 B1 . . 122.46(19) ?
C54 C53 B1 . . 122.5(2) ?
C55 C54 C53 . . 122.2(2) ?
C55 C54 H54 . . 118.9 ?
C53 C54 H54 . . 118.9 ?
C56 C55 C54 . . 121.4(2) ?
C56 C55 C60 . . 117.6(2) ?
C54 C55 C60 . . 121.0(2) ?
C55 C56 C57 . . 117.9(2) ?
C55 C56 H56 . . 121.1 ?
C57 C56 H56 . . 121.1 ?
C56 C57 C58 . . 120.8(2) ?
C56 C57 C59 . . 120.3(2) ?
C58 C57 C59 . . 118.8(2) ?
C57 C58 C53 . . 122.7(2) ?
C57 C58 H58 . . 118.7 ?
C53 C58 H58 . . 118.7 ?
F9 C59 F8 . . 107.5(3) ?
F9 C59 F7 . . 106.8(2) ?
F8 C59 F7 . . 105.2(2) ?
F9 C59 C57 . . 112.7(2) ?
F8 C59 C57 . . 112.3(2) ?
F7 C59 C57 . . 111.9(3) ?
F10A C60 F12A . . 120.2(11) ?
F11 C60 F12 . . 111.2(3) ?
F11B C60 F10B . . 107.5(11) ?
F11B C60 F12B . . 99.7(11) ?
F10B C60 F12B . . 101.8(9) ?
F11 C60 F10 . . 101.6(3) ?
F12 C60 F10 . . 102.6(3) ?
F10A C60 C55 . . 115.6(6) ?
F12A C60 C55 . . 117.5(9) ?
F11 C60 C55 . . 115.4(3) ?
F12 C60 C55 . . 115.0(3) ?
F11B C60 C55 . . 125.3(12) ?
F10B C60 C55 . . 112.1(8) ?
F12B C60 C55 . . 107.4(7) ?
F10 C60 C55 . . 109.3(2) ?
F10A C60 F11A . . 95.9(8) ?
F12A C60 F11A . . 97.4(8) ?
C55 C60 F11A . . 102.9(4) ?
C66 C61 C62 . . 115.4(2) ?
C66 C61 B1 . . 123.0(2) ?
C62 C61 B1 . . 121.4(2) ?
C63 C62 C61 . . 122.3(2) ?
C63 C62 H62 . . 118.8 ?
C61 C62 H62 . . 118.8 ?
C64 C63 C62 . . 120.9(2) ?
C64 C63 C68 . . 119.2(2) ?
C62 C63 C68 . . 119.9(2) ?
C63 C64 C65 . . 118.0(2) ?
C63 C64 H64 . . 121.0 ?
C65 C64 H64 . . 121.0 ?
C66 C65 C64 . . 120.8(2) ?
C66 C65 C67 . . 120.0(2) ?
C64 C65 C67 . . 119.2(2) ?
C65 C66 C61 . . 122.4(2) ?
C65 C66 H66 . . 118.8 ?
C61 C66 H66 . . 118.8 ?
F15B C67 F14B . . 116.2(12) ?
F13 C67 F15 . . 107.3(8) ?
F14A C67 F15A . . 118.(2) ?
F15B C67 F13B . . 112.1(10) ?
F14B C67 F13B . . 101.1(11) ?
F14A C67 F13A . . 101.4(5) ?
F15A C67 F13A . . 98.3(14) ?
F13 C67 F14 . . 106.6(5) ?
F15 C67 F14 . . 96.6(13) ?
F15B C67 C65 . . 110.3(7) ?
F14B C67 C65 . . 109.3(7) ?
F13 C67 C65 . . 115.6(4) ?
F14A C67 C65 . . 114.9(3) ?
F15 C67 C65 . . 117.1(12) ?
F15A C67 C65 . . 111.3(16) ?
F13B C67 C65 . . 107.2(6) ?
F13A C67 C65 . . 110.1(5) ?
F14 C67 C65 . . 111.6(3) ?
F16 C68 F17 . . 105.6(2) ?
F16 C68 F18 . . 106.3(2) ?
F17 C68 F18 . . 103.5(3) ?
F16 C68 C63 . . 114.0(2) ?
F17 C68 C63 . . 113.3(2) ?
F18 C68 C63 . . 113.2(2) ?
C74 C69 C70 . . 115.5(2) ?
C74 C69 B1 . . 124.6(2) ?
C70 C69 B1 . . 119.87(19) ?
C71 C70 C69 . . 122.4(2) ?
C71 C70 H70 . . 118.8 ?
C69 C70 H70 . . 118.8 ?
C70 C71 C72 . . 120.8(2) ?
C70 C71 C76 . . 120.2(2) ?
C72 C71 C76 . . 119.0(2) ?
C73 C72 C71 . . 118.0(2) ?
C73 C72 H72 . . 121.0 ?
C71 C72 H72 . . 121.0 ?
C72 C73 C74 . . 120.9(2) ?
C72 C73 C75 . . 120.3(2) ?
C74 C73 C75 . . 118.9(2) ?
C73 C74 C69 . . 122.4(2) ?
C73 C74 H74 . . 118.8 ?
C69 C74 H74 . . 118.8 ?
F20 C75 F21 . . 107.32(19) ?
F20 C75 F19 . . 105.64(19) ?
F21 C75 F19 . . 105.87(19) ?
F20 C75 C73 . . 112.49(19) ?
F21 C75 C73 . . 112.8(2) ?
F19 C75 C73 . . 112.19(19) ?
F24A C76 F23A . . 115.8(5) ?
F22 C76 F24 . . 104.8(4) ?
F22B C76 F24B . . 113.9(4) ?
F22 C76 F23 . . 107.5(4) ?
F24 C76 F23 . . 103.5(4) ?
F22B C76 F23B . . 103.7(4) ?
F24B C76 F23B . . 98.6(3) ?
F22B C76 C71 . . 117.1(3) ?
F24A C76 C71 . . 117.1(3) ?
F23A C76 C71 . . 118.5(5) ?
F22 C76 C71 . . 115.3(3) ?
F24 C76 C71 . . 113.4(3) ?
F24B C76 C71 . . 112.9(3) ?
F23 C76 C71 . . 111.5(4) ?
F23B C76 C71 . . 108.3(3) ?
F24A C76 F22A . . 98.8(5) ?
F23A C76 F22A . . 95.9(5) ?
C71 C76 F22A . . 104.6(3) ?
C61 B1 C53 . . 111.40(18) ?
C61 B1 C69 . . 110.62(19) ?
C53 B1 C69 . . 105.21(18) ?
C61 B1 C45 . . 105.08(18) ?
C53 B1 C45 . . 113.25(19) ?
C69 B1 C45 . . 111.40(17) ?
C23 Be1 C1 . . 177.6(2) ?

loop_
_geom_bond_atom_site_label_1
_geom_bond_atom_site_label_2
_geom_bond_site_symmetry_2
_geom_bond_distance
_geom_bond_publ_flag
F4 C52 . 1.350(3) ?
F5 C52 . 1.339(3) ?
F6 C52 . 1.340(3) ?
F7 C59 . 1.343(3) ?
F8 C59 . 1.339(4) ?
F9 C59 . 1.327(3) ?
F16 C68 . 1.317(3) ?
F17 C68 . 1.322(3) ?
F18 C68 . 1.333(3) ?
F19 C75 . 1.342(3) ?
F20 C75 . 1.336(3) ?
F21 C75 . 1.340(3) ?
N1 C1 . 1.327(3) ?
N1 C11 . 1.459(3) ?
N1 C4 . 1.529(3) ?
N2 C23 . 1.334(3) ?
N2 C33 . 1.453(3) ?
N2 C26 . 1.527(3) ?
C1 C2 . 1.527(3) ?
C1 Be1 . 1.699(4) ?
C2 C9 . 1.543(3) ?
C2 C7 . 1.544(3) ?
C2 C3 . 1.548(3) ?
C3 C4 . 1.538(3) ?
C3 H3A . 0.99 ?
C3 H3B . 0.99 ?
C4 C5 . 1.520(4) ?
C4 C6 . 1.521(3) ?
C5 H5A . 0.98 ?
C5 H5B . 0.98 ?
C5 H5C . 0.98 ?
C6 H6A . 0.98 ?
C6 H6B . 0.98 ?
C6 H6C . 0.98 ?
C7 C8 . 1.533(3) ?
C7 H7A . 0.99 ?
C7 H7B . 0.99 ?
C8 H8A . 0.98 ?
C8 H8B . 0.98 ?
C8 H8C . 0.98 ?
C9 C10 . 1.514(4) ?
C9 H9A . 0.99 ?
C9 H9B . 0.99 ?
C10 H10A . 0.98 ?
C10 H10B . 0.98 ?
C10 H10C . 0.98 ?
C11 C16 . 1.410(3) ?
C11 C12 . 1.418(3) ?
C12 C13 . 1.397(3) ?
C12 C20 . 1.524(3) ?
C13 C14 . 1.380(3) ?
C13 H13 . 0.95 ?
C14 C15 . 1.383(3) ?
C14 H14 . 0.95 ?
C15 C16 . 1.394(3) ?
C15 H15 . 0.95 ?
C16 C17 . 1.530(3) ?
C17 C19 . 1.537(3) ?
C17 C18 . 1.538(4) ?
C17 H17 . 1.0 ?
C18 H18A . 0.98 ?
C18 H18B . 0.98 ?
C18 H18C . 0.98 ?
C19 H19A . 0.98 ?
C19 H19B . 0.98 ?
C19 H19C . 0.98 ?
C20 C21 . 1.538(3) ?
C20 C22 . 1.541(3) ?
C20 H20 . 1.0 ?
C21 H21A . 0.98 ?
C21 H21B . 0.98 ?
C21 H21C . 0.98 ?
C22 H22A . 0.98 ?
C22 H22B . 0.98 ?
C22 H22C . 0.98 ?
C23 C24 . 1.525(3) ?
C23 Be1 . 1.694(4) ?
C24 C29 . 1.542(3) ?
C24 C31 . 1.548(3) ?
C24 C25 . 1.549(3) ?
C25 C26 . 1.534(3) ?
C25 H25A . 0.99 ?
C25 H25B . 0.99 ?
C26 C28 . 1.522(3) ?
C26 C27 . 1.528(4) ?
C27 H27A . 0.98 ?
C27 H27B . 0.98 ?
C27 H27C . 0.98 ?
C28 H28A . 0.98 ?
C28 H28B . 0.98 ?
C28 H28C . 0.98 ?
C29 C30 . 1.527(3) ?
C29 H29A . 0.99 ?
C29 H29B . 0.99 ?
C30 H30A . 0.98 ?
C30 H30B . 0.98 ?
C30 H30C . 0.98 ?
C31 C32 . 1.527(3) ?
C31 H31A . 0.99 ?
C31 H31B . 0.99 ?
C32 H32A . 0.98 ?
C32 H32B . 0.98 ?
C32 H32C . 0.98 ?
C33 C34 . 1.413(3) ?
C33 C38 . 1.416(3) ?
C34 C35 . 1.395(3) ?
C34 C42 . 1.525(3) ?
C35 C36 . 1.382(4) ?
C35 H35 . 0.95 ?
C36 C37 . 1.382(4) ?
C36 H36 . 0.95 ?
C37 C38 . 1.393(3) ?
C37 H37 . 0.95 ?
C38 C39 . 1.525(3) ?
C39 C40 . 1.531(3) ?
C39 C41 . 1.538(3) ?
C39 H39 . 1.0 ?
C40 H40A . 0.98 ?
C40 H40B . 0.98 ?
C40 H40C . 0.98 ?
C41 H41A . 0.98 ?
C41 H41B . 0.98 ?
C41 H41C . 0.98 ?
C42 C43 . 1.531(3) ?
C42 C44 . 1.541(3) ?
C42 H42 . 1.0 ?
C43 H43A . 0.98 ?
C43 H43B . 0.98 ?
C43 H43C . 0.98 ?
C44 H44A . 0.98 ?
C44 H44B . 0.98 ?
C44 H44C . 0.98 ?
C45 C46 . 1.395(3) ?
C45 C50 . 1.409(3) ?
C45 B1 . 1.649(3) ?
C46 C47 . 1.398(3) ?
C46 H46 . 0.95 ?
C47 C48 . 1.388(3) ?
C47 C52 . 1.496(3) ?
C48 C49 . 1.385(3) ?
C48 H48 . 0.95 ?
C49 C50 . 1.390(3) ?
C49 C51 . 1.493(3) ?
C50 H50 . 0.95 ?
C51 F2A . 1.293(12) ?
C51 F1A . 1.298(11) ?
C51 F1B . 1.322(13) ?
C51 F2B . 1.325(13) ?
C51 F3A . 1.331(11) ?
C51 F3B . 1.331(13) ?
C51 F2 . 1.334(3) ?
C51 F3 . 1.335(3) ?
C51 F1 . 1.358(3) ?
C53 C58 . 1.399(3) ?
C53 C54 . 1.410(3) ?
C53 B1 . 1.641(3) ?
C54 C55 . 1.390(3) ?
C54 H54 . 0.95 ?
C55 C56 . 1.380(4) ?
C55 C60 . 1.484(3) ?
C56 C57 . 1.382(3) ?
C56 H56 . 0.95 ?
C57 C58 . 1.395(3) ?
C57 C59 . 1.502(4) ?
C58 H58 . 0.95 ?
C60 F10A . 1.242(11) ?
C60 F12A . 1.272(11) ?
C60 F11 . 1.283(4) ?
C60 F12 . 1.316(4) ?
C60 F11B . 1.322(12) ?
C60 F10B . 1.333(11) ?
C60 F12B . 1.362(10) ?
C60 F10 . 1.419(4) ?
C60 F11A . 1.529(10) ?
C61 C66 . 1.401(3) ?
C61 C62 . 1.411(3) ?
C61 B1 . 1.641(3) ?
C62 C63 . 1.388(3) ?
C62 H62 . 0.95 ?
C63 C64 . 1.385(4) ?
C63 C68 . 1.499(3) ?
C64 C65 . 1.393(4) ?
C64 H64 . 0.95 ?
C65 C66 . 1.389(3) ?
C65 C67 . 1.484(4) ?
C66 H66 . 0.95 ?
C67 F15B . 1.254(11) ?
C67 F14B . 1.304(12) ?
C67 F13 . 1.315(6) ?
C67 F14A . 1.318(7) ?
C67 F15 . 1.319(9) ?
C67 F15A . 1.327(12) ?
C67 F13B . 1.361(12) ?
C67 F13A . 1.383(10) ?
C67 F14 . 1.428(5) ?
C69 C74 . 1.400(3) ?
C69 C70 . 1.409(3) ?
C69 B1 . 1.645(3) ?
C70 C71 . 1.385(3) ?
C70 H70 . 0.95 ?
C71 C72 . 1.396(3) ?
C71 C76 . 1.491(3) ?
C72 C73 . 1.384(3) ?
C72 H72 . 0.95 ?
C73 C74 . 1.395(3) ?
C73 C75 . 1.500(3) ?
C74 H74 . 0.95 ?
C76 F22B . 1.256(6) ?
C76 F24A . 1.273(6) ?
C76 F23A . 1.300(8) ?
C76 F22 . 1.305(5) ?
C76 F24 . 1.365(6) ?
C76 F24B . 1.376(5) ?
C76 F23 . 1.402(7) ?
C76 F23B . 1.430(6) ?
C76 F22A . 1.499(7) ?

loop_
_geom_torsion_atom_site_label_1
_geom_torsion_atom_site_label_2
_geom_torsion_atom_site_label_3
_geom_torsion_atom_site_label_4
_geom_torsion_site_symmetry_1
_geom_torsion_site_symmetry_2
_geom_torsion_site_symmetry_3
_geom_torsion_site_symmetry_4
_geom_torsion
_geom_torsion_publ_flag
C11 N1 C1 C2 . . . . -174.63(18) ?
C4 N1 C1 C2 . . . . 1.3(3) ?
C11 N1 C1 Be1 . . . . 1.0(3) ?
C4 N1 C1 Be1 . . . . 177.0(2) ?
N1 C1 C2 C9 . . . . -120.6(2) ?
Be1 C1 C2 C9 . . . . 63.8(3) ?
N1 C1 C2 C7 . . . . 119.6(2) ?
Be1 C1 C2 C7 . . . . -56.0(3) ?
N1 C1 C2 C3 . . . . 1.7(3) ?
Be1 C1 C2 C3 . . . . -173.9(2) ?
C1 C2 C3 C4 . . . . -4.0(3) ?
C9 C2 C3 C4 . . . . 117.4(2) ?
C7 C2 C3 C4 . . . . -118.8(2) ?
C1 N1 C4 C5 . . . . 116.7(2) ?
C11 N1 C4 C5 . . . . -67.5(3) ?
C1 N1 C4 C6 . . . . -122.7(2) ?
C11 N1 C4 C6 . . . . 53.1(3) ?
C1 N1 C4 C3 . . . . -3.7(3) ?
C11 N1 C4 C3 . . . . 172.1(2) ?
C2 C3 C4 C5 . . . . -115.5(2) ?
C2 C3 C4 C6 . . . . 122.7(2) ?
C2 C3 C4 N1 . . . . 4.5(3) ?
C1 C2 C7 C8 . . . . 179.5(2) ?
C9 C2 C7 C8 . . . . 58.3(3) ?
C3 C2 C7 C8 . . . . -67.4(3) ?
C1 C2 C9 C10 . . . . 54.4(3) ?
C7 C2 C9 C10 . . . . 172.6(2) ?
C3 C2 C9 C10 . . . . -62.6(3) ?
C1 N1 C11 C16 . . . . -92.7(3) ?
C4 N1 C11 C16 . . . . 91.7(3) ?
C1 N1 C11 C12 . . . . 84.0(3) ?
C4 N1 C11 C12 . . . . -91.6(3) ?
C16 C11 C12 C13 . . . . -0.2(3) ?
N1 C11 C12 C13 . . . . -176.84(19) ?
C16 C11 C12 C20 . . . . 179.2(2) ?
N1 C11 C12 C20 . . . . 2.6(3) ?
C11 C12 C13 C14 . . . . 1.3(3) ?
C20 C12 C13 C14 . . . . -178.2(2) ?
C12 C13 C14 C15 . . . . -1.1(4) ?
C13 C14 C15 C16 . . . . -0.2(4) ?
C14 C15 C16 C11 . . . . 1.2(3) ?
C14 C15 C16 C17 . . . . -178.4(2) ?
C12 C11 C16 C15 . . . . -0.9(3) ?
N1 C11 C16 C15 . . . . 175.64(19) ?
C12 C11 C16 C17 . . . . 178.7(2) ?
N1 C11 C16 C17 . . . . -4.8(3) ?
C15 C16 C17 C19 . . . . -65.9(3) ?
C11 C16 C17 C19 . . . . 114.5(3) ?
C15 C16 C17 C18 . . . . 57.7(3) ?
C11 C16 C17 C18 . . . . -122.0(2) ?
C13 C12 C20 C21 . . . . 60.9(3) ?
C11 C12 C20 C21 . . . . -118.5(2) ?
C13 C12 C20 C22 . . . . -61.3(3) ?
C11 C12 C20 C22 . . . . 119.3(2) ?
C33 N2 C23 C24 . . . . 176.24(18) ?
C26 N2 C23 C24 . . . . -0.8(3) ?
C33 N2 C23 Be1 . . . . -6.7(3) ?
C26 N2 C23 Be1 . . . . 176.3(2) ?
N2 C23 C24 C29 . . . . -127.11(19) ?
Be1 C23 C24 C29 . . . . 55.8(3) ?
N2 C23 C24 C31 . . . . 113.0(2) ?
Be1 C23 C24 C31 . . . . -64.0(3) ?
N2 C23 C24 C25 . . . . -6.2(2) ?
Be1 C23 C24 C25 . . . . 176.7(2) ?
C23 C24 C25 C26 . . . . 10.8(2) ?
C29 C24 C25 C26 . . . . 132.0(2) ?
C31 C24 C25 C26 . . . . -105.6(2) ?
C23 N2 C26 C28 . . . . 128.0(2) ?
C33 N2 C26 C28 . . . . -49.0(3) ?
C23 N2 C26 C27 . . . . -111.4(2) ?
C33 N2 C26 C27 . . . . 71.6(3) ?
C23 N2 C26 C25 . . . . 7.5(2) ?
C33 N2 C26 C25 . . . . -169.50(19) ?
C24 C25 C26 C28 . . . . -129.7(2) ?
C24 C25 C26 N2 . . . . -10.8(2) ?
C24 C25 C26 C27 . . . . 107.9(2) ?
C23 C24 C29 C30 . . . . 54.0(3) ?
C31 C24 C29 C30 . . . . 173.2(2) ?
C25 C24 C29 C30 . . . . -62.6(3) ?
C23 C24 C31 C32 . . . . 173.59(19) ?
C29 C24 C31 C32 . . . . 51.8(3) ?
C25 C24 C31 C32 . . . . -72.1(3) ?
C23 N2 C33 C34 . . . . 94.8(3) ?
C26 N2 C33 C34 . . . . -88.4(3) ?
C23 N2 C33 C38 . . . . -82.9(3) ?
C26 N2 C33 C38 . . . . 94.0(3) ?
C38 C33 C34 C35 . . . . -0.8(3) ?
N2 C33 C34 C35 . . . . -178.4(2) ?
C38 C33 C34 C42 . . . . 177.9(2) ?
N2 C33 C34 C42 . . . . 0.4(3) ?
C33 C34 C35 C36 . . . . 1.5(4) ?
C42 C34 C35 C36 . . . . -177.3(2) ?
C34 C35 C36 C37 . . . . -1.1(4) ?
C35 C36 C37 C38 . . . . 0.0(4) ?
C36 C37 C38 C33 . . . . 0.7(4) ?
C36 C37 C38 C39 . . . . -178.2(2) ?
C34 C33 C38 C37 . . . . -0.2(3) ?
N2 C33 C38 C37 . . . . 177.4(2) ?
C34 C33 C38 C39 . . . . 178.5(2) ?
N2 C33 C38 C39 . . . . -3.8(3) ?
C37 C38 C39 C40 . . . . -66.2(3) ?
C33 C38 C39 C40 . . . . 115.1(2) ?
C37 C38 C39 C41 . . . . 57.5(3) ?
C33 C38 C39 C41 . . . . -121.3(2) ?
C35 C34 C42 C43 . . . . 60.7(3) ?
C33 C34 C42 C43 . . . . -118.0(3) ?
C35 C34 C42 C44 . . . . -61.3(3) ?
C33 C34 C42 C44 . . . . 119.9(3) ?
C50 C45 C46 C47 . . . . -2.4(3) ?
B1 C45 C46 C47 . . . . 180.0(2) ?
C45 C46 C47 C48 . . . . 2.3(3) ?
C45 C46 C47 C52 . . . . -173.0(2) ?
C46 C47 C48 C49 . . . . -0.9(3) ?
C52 C47 C48 C49 . . . . 174.6(2) ?
C47 C48 C49 C50 . . . . -0.3(3) ?
C47 C48 C49 C51 . . . . -175.52(19) ?
C48 C49 C50 C45 . . . . 0.2(3) ?
C51 C49 C50 C45 . . . . 175.3(2) ?
C46 C45 C50 C49 . . . . 1.1(3) ?
B1 C45 C50 C49 . . . . 178.9(2) ?
C48 C49 C51 F2A . . . . 6.0(10) ?
C50 C49 C51 F2A . . . . -169.3(10) ?
C48 C49 C51 F1A . . . . 128.7(11) ?
C50 C49 C51 F1A . . . . -46.6(11) ?
C48 C49 C51 F1B . . . . 171.5(14) ?
C50 C49 C51 F1B . . . . -3.8(15) ?
C48 C49 C51 F2B . . . . 54.9(13) ?
C50 C49 C51 F2B . . . . -120.4(13) ?
C48 C49 C51 F3A . . . . -112.8(10) ?
C50 C49 C51 F3A . . . . 71.9(10) ?
C48 C49 C51 F3B . . . . -67.8(13) ?
C50 C49 C51 F3B . . . . 116.9(13) ?
C48 C49 C51 F2 . . . . -26.5(4) ?
C50 C49 C51 F2 . . . . 158.3(3) ?
C48 C49 C51 F3 . . . . -149.9(3) ?
C50 C49 C51 F3 . . . . 34.9(4) ?
C48 C49 C51 F1 . . . . 92.8(3) ?
C50 C49 C51 F1 . . . . -82.5(3) ?
C48 C47 C52 F5 . . . . 66.6(3) ?
C46 C47 C52 F5 . . . . -117.9(2) ?
C48 C47 C52 F6 . . . . -170.51(19) ?
C46 C47 C52 F6 . . . . 5.0(3) ?
C48 C47 C52 F4 . . . . -51.5(3) ?
C46 C47 C52 F4 . . . . 124.0(2) ?
C58 C53 C54 C55 . . . . 2.0(3) ?
B1 C53 C54 C55 . . . . 178.3(2) ?
C53 C54 C55 C56 . . . . 1.7(4) ?
C53 C54 C55 C60 . . . . -178.3(2) ?
C54 C55 C56 C57 . . . . -2.9(4) ?
C60 C55 C56 C57 . . . . 177.1(2) ?
C55 C56 C57 C58 . . . . 0.3(4) ?
C55 C56 C57 C59 . . . . 177.2(2) ?
C56 C57 C58 C53 . . . . 3.6(4) ?
C59 C57 C58 C53 . . . . -173.3(2) ?
C54 C53 C58 C57 . . . . -4.6(3) ?
B1 C53 C58 C57 . . . . 179.1(2) ?
C56 C57 C59 F9 . . . . 3.7(4) ?
C58 C57 C59 F9 . . . . -179.3(3) ?
C56 C57 C59 F8 . . . . -117.9(3) ?
C58 C57 C59 F8 . . . . 59.1(3) ?
C56 C57 C59 F7 . . . . 124.1(3) ?
C58 C57 C59 F7 . . . . -59.0(3) ?
C56 C55 C60 F10A . . . . -126.8(8) ?
C54 C55 C60 F10A . . . . 53.1(9) ?
C56 C55 C60 F12A . . . . 24.5(9) ?
C54 C55 C60 F12A . . . . -155.5(8) ?
C56 C55 C60 F11 . . . . -176.8(3) ?
C54 C55 C60 F11 . . . . 3.2(5) ?
C56 C55 C60 F12 . . . . 51.7(4) ?
C54 C55 C60 F12 . . . . -128.3(3) ?
C56 C55 C60 F11B . . . . -158.2(15) ?
C54 C55 C60 F11B . . . . 21.8(16) ?
C56 C55 C60 F10B . . . . -25.1(12) ?
C54 C55 C60 F10B . . . . 154.9(12) ?
C56 C55 C60 F12B . . . . 85.9(10) ?
C54 C55 C60 F12B . . . . -94.1(10) ?
C56 C55 C60 F10 . . . . -63.0(4) ?
C54 C55 C60 F10 . . . . 116.9(3) ?
C56 C55 C60 F11A . . . . 130.0(5) ?
C54 C55 C60 F11A . . . . -50.0(5) ?
C66 C61 C62 C63 . . . . 1.3(3) ?
B1 C61 C62 C63 . . . . 176.4(2) ?
C61 C62 C63 C64 . . . . -1.8(4) ?
C61 C62 C63 C68 . . . . 179.6(2) ?
C62 C63 C64 C65 . . . . 0.9(4) ?
C68 C63 C64 C65 . . . . 179.4(2) ?
C63 C64 C65 C66 . . . . 0.6(4) ?
C63 C64 C65 C67 . . . . -178.8(2) ?
C64 C65 C66 C61 . . . . -1.1(4) ?
C67 C65 C66 C61 . . . . 178.3(2) ?
C62 C61 C66 C65 . . . . 0.2(3) ?
B1 C61 C66 C65 . . . . -174.9(2) ?
C66 C65 C67 F15B . . . . 84.5(10) ?
C64 C65 C67 F15B . . . . -96.1(10) ?
C66 C65 C67 F14B . . . . -44.4(12) ?
C64 C65 C67 F14B . . . . 135.1(12) ?
C66 C65 C67 F13 . . . . -85.6(6) ?
C64 C65 C67 F13 . . . . 93.8(6) ?
C66 C65 C67 F14A . . . . -6.3(7) ?
C64 C65 C67 F14A . . . . 173.1(6) ?
C66 C65 C67 F15 . . . . 146.5(12) ?
C64 C65 C67 F15 . . . . -34.1(12) ?
C66 C65 C67 F15A . . . . 131.9(19) ?
C64 C65 C67 F15A . . . . -48.7(19) ?
C66 C65 C67 F13B . . . . -153.1(7) ?
C64 C65 C67 F13B . . . . 26.3(7) ?
C66 C65 C67 F13A . . . . -120.1(5) ?
C64 C65 C67 F13A . . . . 59.3(5) ?
C66 C65 C67 F14 . . . . 36.5(4) ?
C64 C65 C67 F14 . . . . -144.1(3) ?
C64 C63 C68 F16 . . . . 26.5(3) ?
C62 C63 C68 F16 . . . . -155.0(2) ?
C64 C63 C68 F17 . . . . -94.3(3) ?
C62 C63 C68 F17 . . . . 84.2(3) ?
C64 C63 C68 F18 . . . . 148.1(3) ?
C62 C63 C68 F18 . . . . -33.3(3) ?
C74 C69 C70 C71 . . . . -1.0(3) ?
B1 C69 C70 C71 . . . . -179.0(2) ?
C69 C70 C71 C72 . . . . -0.6(4) ?
C69 C70 C71 C76 . . . . 178.4(2) ?
C70 C71 C72 C73 . . . . 1.3(3) ?
C76 C71 C72 C73 . . . . -177.8(2) ?
C71 C72 C73 C74 . . . . -0.3(3) ?
C71 C72 C73 C75 . . . . 178.4(2) ?
C72 C73 C74 C69 . . . . -1.4(3) ?
C75 C73 C74 C69 . . . . 179.8(2) ?
C70 C69 C74 C73 . . . . 2.0(3) ?
B1 C69 C74 C73 . . . . 179.9(2) ?
C72 C73 C75 F20 . . . . 135.8(2) ?
C74 C73 C75 F20 . . . . -45.4(3) ?
C72 C73 C75 F21 . . . . 14.3(3) ?
C74 C73 C75 F21 . . . . -167.0(2) ?
C72 C73 C75 F19 . . . . -105.2(2) ?
C74 C73 C75 F19 . . . . 73.6(3) ?
C70 C71 C76 F22B . . . . 32.6(5) ?
C72 C71 C76 F22B . . . . -148.4(4) ?
C70 C71 C76 F24A . . . . -154.5(5) ?
C72 C71 C76 F24A . . . . 24.5(6) ?
C70 C71 C76 F23A . . . . -7.8(5) ?
C72 C71 C76 F23A . . . . 171.3(5) ?
C70 C71 C76 F22 . . . . 129.9(4) ?
C72 C71 C76 F22 . . . . -51.1(5) ?
C70 C71 C76 F24 . . . . -109.4(4) ?
C72 C71 C76 F24 . . . . 69.7(4) ?
C70 C71 C76 F24B . . . . 167.8(4) ?
C72 C71 C76 F24B . . . . -13.2(4) ?
C70 C71 C76 F23 . . . . 7.0(5) ?
C72 C71 C76 F23 . . . . -174.0(4) ?
C70 C71 C76 F23B . . . . -84.2(4) ?
C72 C71 C76 F23B . . . . 94.9(3) ?
C70 C71 C76 F22A . . . . 97.4(4) ?
C72 C71 C76 F22A . . . . -83.6(4) ?
C66 C61 B1 C53 . . . . -143.2(2) ?
C62 C61 B1 C53 . . . . 42.0(3) ?
C66 C61 B1 C69 . . . . -26.5(3) ?
C62 C61 B1 C69 . . . . 158.7(2) ?
C66 C61 B1 C45 . . . . 93.8(2) ?
C62 C61 B1 C45 . . . . -81.0(2) ?
C58 C53 B1 C61 . . . . -157.7(2) ?
C54 C53 B1 C61 . . . . 26.2(3) ?
C58 C53 B1 C69 . . . . 82.4(3) ?
C54 C53 B1 C69 . . . . -93.7(2) ?
C58 C53 B1 C45 . . . . -39.5(3) ?
C54 C53 B1 C45 . . . . 144.4(2) ?
C74 C69 B1 C61 . . . . 131.1(2) ?
C70 C69 B1 C61 . . . . -51.2(3) ?
C74 C69 B1 C53 . . . . -108.5(2) ?
C70 C69 B1 C53 . . . . 69.2(3) ?
C74 C69 B1 C45 . . . . 14.6(3) ?
C70 C69 B1 C45 . . . . -167.7(2) ?
C46 C45 B1 C61 . . . . 108.0(2) ?
C50 C45 B1 C61 . . . . -69.5(2) ?
C46 C45 B1 C53 . . . . -13.8(3) ?
C50 C45 B1 C53 . . . . 168.65(19) ?
C46 C45 B1 C69 . . . . -132.1(2) ?
C50 C45 B1 C69 . . . . 50.3(3) ?
